data_2242029
loop_
_publ_author_name
'Smith, Graham'
'Wermuth, Urs D.'

_publ_section_title
;
 Crystal structures and hydrogen bonding in the isotypic series of
 hydrated alkali metal (K, Rb and Cs) complexes with 4-aminophenylarsonic
 acid
;
_journal_coeditor_code WM5350
_journal_issue 2
_journal_name_full 'Acta Crystallographica Section E'
_journal_page_first 203
_journal_page_last 208
_journal_paper_doi 10.1107/S2056989017000445
_journal_volume 73
_journal_year 2017
_chemical_formula_iupac '[Cs (C6 H7 As N O3) (H2 O)1.5]'
_chemical_formula_moiety 'C6 H7 As N O3, Cs, 1.5(H2 O)'
_chemical_formula_sum 'C6 H10 As Cs N O4.5'
_chemical_formula_weight 375.98
_chemical_name_common 'caesium <i>p</i>-arsanilate sesquihydrate'
_chemical_name_systematic
;
Poly[di-\m~3~-4-aminophenylarsonato-tri-\m~2~-aqua-dicaesium]
;
_space_group_IT_number 36
_symmetry_cell_setting orthorhombic
_symmetry_space_group_name_Hall 'C 2c -2'
_symmetry_space_group_name_H-M 'C m c 21'
_atom_sites_solution_hydrogens geom
_atom_sites_solution_primary direct
_atom_sites_solution_secondary difmap
_audit_creation_method SHELXL-97
_cell_angle_alpha 90.00
_cell_angle_beta 90.00
_cell_angle_gamma 90.00
_cell_formula_units_Z 8
_cell_length_a 24.650(3)
_cell_length_b 10.4373(9)
_cell_length_c 8.3992(7)
_cell_measurement_reflns_used 1999
_cell_measurement_temperature 200(2)
_cell_measurement_theta_max 28.94
_cell_measurement_theta_min 3.98
_cell_volume 2160.9(4)
_computing_cell_refinement
;
CrysAlis PRO (Rigaku OD, 2015)
;
_computing_data_collection
;
CrysAlis PRO (Rigaku OD, 2015)
;
_computing_data_reduction
;
CrysAlis PRO (Rigaku OD, 2015)
;
_computing_molecular_graphics
;
PLATON (Spek, 2009)
;
_computing_publication_material
;
PLATON (Spek, 2009)
;
_computing_structure_refinement
;
SHELXL97 (Sheldrick, 2008) within WinGX (Farrugia, 2012)
;
_computing_structure_solution
;
SIR92 (Altomare <i>et al.</i>, 1993)
;
_diffrn_ambient_temperature 200(2)
_diffrn_detector_area_resol_mean 16.077
_diffrn_measured_fraction_theta_full 0.998
_diffrn_measured_fraction_theta_max 0.904
_diffrn_measurement_device_type 'Oxford Diffraction Gemini-S CCD-detector'
_diffrn_measurement_method '\w scans'
_diffrn_radiation_monochromator graphite
_diffrn_radiation_source 'Enhance Mo X-ray source'
_diffrn_radiation_type MoK\a
_diffrn_radiation_wavelength 0.71073
_diffrn_reflns_av_R_equivalents 0.0304
_diffrn_reflns_av_sigmaI/netI 0.0346
_diffrn_reflns_limit_h_max 29
_diffrn_reflns_limit_h_min -33
_diffrn_reflns_limit_k_max 13
_diffrn_reflns_limit_k_min -14
_diffrn_reflns_limit_l_max 6
_diffrn_reflns_limit_l_min -11
_diffrn_reflns_number 4941
_diffrn_reflns_theta_full 26.00
_diffrn_reflns_theta_max 29.25
_diffrn_reflns_theta_min 3.16
_diffrn_standards_number 0
_exptl_absorpt_coefficient_mu 6.457
_exptl_absorpt_correction_T_max 0.980
_exptl_absorpt_correction_T_min 0.217
_exptl_absorpt_correction_type multi-scan
_exptl_absorpt_process_details
;
(CrysAlis PRO; Rigaku OD, 2015)
;
_exptl_crystal_colour colourless
_exptl_crystal_density_diffrn 2.311
_exptl_crystal_density_method 'not measured'
_exptl_crystal_description prism
_exptl_crystal_F_000 1416
_exptl_crystal_size_max 0.40
_exptl_crystal_size_mid 0.22
_exptl_crystal_size_min 0.10
_refine_diff_density_max 1.689
_refine_diff_density_min -1.003
_refine_ls_abs_structure_details
;
Flack (1983), 1405 Friedel pairs
;
_refine_ls_abs_structure_Flack 0.10(4)
_refine_ls_extinction_method none
_refine_ls_goodness_of_fit_ref 1.183
_refine_ls_hydrogen_treatment mixed
_refine_ls_matrix_type full
_refine_ls_number_parameters 145
_refine_ls_number_reflns 1883
_refine_ls_number_restraints 8
_refine_ls_restrained_S_all 1.181
_refine_ls_R_factor_all 0.0467
_refine_ls_R_factor_gt 0.0405
_refine_ls_shift/su_max 0.001
_refine_ls_shift/su_mean 0.000
_refine_ls_structure_factor_coef Fsqd
_refine_ls_weighting_details 'calc w=1/[\s^2^(Fo^2^)+(0.1178P)^2^] where P=(Fo^2^+2Fc^2^)/3'
_refine_ls_weighting_scheme calc
_refine_ls_wR_factor_gt 0.1260
_refine_ls_wR_factor_ref 0.1597
_reflns_number_gt 1787
_reflns_number_total 1883
_reflns_threshold_expression I>2\s(I)
_cod_data_source_file wm5350sup1.cif
_cod_data_source_block III
_cod_database_code 2242029
_cod_depositor_comments
;

2017-05-03
Z value and formula fixed to values more according to usual
chemical conventions.                 miguel
;
_cod_original_formula_sum 'C12 H20 As2 Cs2 N2 O9'
_cod_original_formula_weight 751.96
_cod_original_formula_moiety 'C12 H20 As2 Cs2 N2 O9'
_cod_original_formula_units_Z 4

loop_
_symmetry_equiv_pos_site_id
_symmetry_equiv_pos_as_xyz
1 x,y,z
2 -x,-y,1/2+z
3 -x,y,z
4 x,-y,1/2+z
5 1/2+x,1/2+y,z
6 1/2-x,1/2-y,1/2+z
7 1/2-x,1/2+y,z
8 1/2+x,1/2-y,1/2+z

loop_
_atom_site_aniso_label
_atom_site_aniso_U_11
_atom_site_aniso_U_22
_atom_site_aniso_U_33
_atom_site_aniso_U_12
_atom_site_aniso_U_13
_atom_site_aniso_U_23
Cs1 0.0185(4) 0.0261(4) 0.0204(4) 0.0000 0.0000 0.0024(4)
Cs2 0.0174(5) 0.0525(6) 0.0233(5) 0.0000 0.0000 0.0136(5)
As1 0.0146(5) 0.0182(4) 0.0169(5) -0.0016(3) -0.0029(5) 0.0004(4)
O1W 0.017(4) 0.035(4) 0.026(5) 0.000(3) 0.009(4) 0.002(4)
O2W 0.020(6) 0.031(5) 0.030(7) 0.0000 0.0000 0.002(5)
O11 0.020(4) 0.032(4) 0.031(5) -0.002(3) 0.007(4) -0.005(3)
O12 0.042(5) 0.033(4) 0.032(5) -0.021(4) -0.024(4) 0.007(4)
O13 0.019(4) 0.029(4) 0.025(4) 0.005(3) 0.000(4) 0.001(3)
N4 0.020(5) 0.026(4) 0.030(5) 0.003(3) -0.015(5) -0.004(4)
C1 0.019(5) 0.015(4) 0.014(4) 0.000(3) -0.004(4) 0.001(3)
C2 0.027(6) 0.020(4) 0.019(5) 0.006(4) -0.009(4) -0.011(4)
C3 0.022(5) 0.024(4) 0.030(6) 0.003(4) 0.006(6) -0.002(5)
C4 0.021(6) 0.021(4) 0.023(6) 0.004(4) 0.002(5) 0.006(4)
C5 0.028(6) 0.024(4) 0.041(8) 0.006(4) -0.005(6) -0.013(5)
C6 0.020(5) 0.020(4) 0.029(6) -0.003(3) -0.005(5) -0.002(4)

loop_
_atom_site_type_symbol
_atom_site_label
_atom_site_fract_x
_atom_site_fract_y
_atom_site_fract_z
_atom_site_U_iso_or_equiv
_atom_site_thermal_displace_type
_atom_site_calc_flag
_atom_site_refinement_flags
_atom_site_occupancy
Cs Cs1 0.50000 0.95299(7) 0.67229(13) 0.0217(2) Uani d S 1.000
Cs Cs2 0.50000 0.62982(10) 0.99928(13) 0.0311(3) Uani d S 1.000
As As1 0.61041(4) 0.63299(7) 0.65867(12) 0.0166(3) Uani d . 1.000
O O1W 0.5936(4) 1.0619(7) 0.4690(11) 0.026(3) Uani d D 1.000
O O2W 0.50000 0.7680(11) 0.3558(16) 0.027(3) Uani d SD 1.000
O O11 0.5799(3) 0.7443(8) 0.7661(11) 0.028(3) Uani d . 1.000
O O12 0.5841(4) 0.4827(8) 0.7086(11) 0.036(3) Uani d D 1.000
O O13 0.5962(3) 0.6457(7) 0.4668(11) 0.024(2) Uani d . 1.000
N N4 0.8542(4) 0.6351(9) 0.7686(14) 0.025(3) Uani d D 1.000
C C1 0.6861(5) 0.6283(7) 0.6996(13) 0.016(3) Uani d . 1.000
C C2 0.7088(5) 0.7189(9) 0.7999(14) 0.022(3) Uani d . 1.000
C C3 0.7634(5) 0.7201(9) 0.8256(18) 0.025(3) Uani d . 1.000
C C4 0.7983(5) 0.6344(9) 0.7490(14) 0.022(3) Uani d . 1.000
C C5 0.7752(5) 0.5399(9) 0.6487(19) 0.031(4) Uani d . 1.000
C C6 0.7202(5) 0.5380(8) 0.6236(15) 0.023(3) Uani d . 1.000
H H2 0.68620 0.78020 0.85100 0.0260 Uiso c R 1.000
H H3 0.77820 0.78100 0.89760 0.0300 Uiso c R 1.000
H H5 0.79770 0.47800 0.59880 0.0370 Uiso c R 1.000
H H6 0.70480 0.47550 0.55480 0.0270 Uiso c R 1.000
H H11W 0.624(3) 1.039(12) 0.420(15) 0.0340 Uiso d D 1.000
H H12 0.578(7) 0.493(15) 0.811(5) 0.0340 Uiso d D 1.000
H H12W 0.589(4) 1.126(12) 0.400(12) 0.0340 Uiso d D 1.000
H H21W 0.529(4) 0.773(13) 0.418(16) 0.0340 Uiso d D 1.000
H H41 0.865(6) 0.602(12) 0.685(18) 0.0270 Uiso d D 1.000
H H42 0.870(6) 0.706(11) 0.81(2) 0.0270 Uiso d D 1.000

loop_
_atom_type_symbol
_atom_type_description
_atom_type_scat_dispersion_real
_atom_type_scat_dispersion_imag
_atom_type_scat_source
C C 0.0033 0.0016 'International Tables Vol C Tables 4.2.6.8 and 6.1.1.4'
H H 0.0000 0.0000 'International Tables Vol C Tables 4.2.6.8 and 6.1.1.4'
N N 0.0061 0.0033 'International Tables Vol C Tables 4.2.6.8 and 6.1.1.4'
O O 0.0106 0.0060 'International Tables Vol C Tables 4.2.6.8 and 6.1.1.4'
As As 0.0499 2.0058 'International Tables Vol C Tables 4.2.6.8 and 6.1.1.4'
Cs Cs -0.3680 2.1192 'International Tables Vol C Tables 4.2.6.8 and 6.1.1.4'

loop_
_geom_angle_atom_site_label_1
_geom_angle_atom_site_label_2
_geom_angle_atom_site_label_3
_geom_angle_site_symmetry_1
_geom_angle_site_symmetry_3
_geom_angle
_geom_angle_publ_flag
O1W Cs1 O2W . . 76.6(2) no
O1W Cs1 O11 . . 85.6(2) no
O1W Cs1 O1W . 2_675 158.4(2) no
O1W Cs1 O2W . 2_675 86.2(2) no
O1W Cs1 O1W . 3_655 96.7(2) no
O1W Cs1 O11 . 3_655 153.0(2) no
O1W Cs1 O1W . 4_575 85.1(2) no
O2W Cs1 O11 . . 77.8(2) no
O1W Cs1 O2W 2_675 . 124.49(19) no
O2W Cs1 O2W . 2_675 153.9(3) no
O1W Cs1 O2W 3_655 . 76.6(2) no
O2W Cs1 O11 . 3_655 77.8(2) no
O1W Cs1 O2W 4_575 . 124.49(19) no
O1W Cs1 O11 2_675 . 102.5(2) no
O2W Cs1 O11 2_675 . 120.8(2) no
O1W Cs1 O11 3_655 . 153.0(2) no
O11 Cs1 O11 . 3_655 80.8(2) no
O1W Cs1 O11 4_575 . 48.5(2) no
O1W Cs1 O2W 2_675 2_675 72.4(2) no
O1W Cs1 O1W 2_675 3_655 85.1(2) no
O1W Cs1 O11 2_675 3_655 48.5(2) no
O1W Cs1 O1W 2_675 4_575 85.5(2) no
O1W Cs1 O2W 3_655 2_675 86.2(2) no
O2W Cs1 O11 2_675 3_655 120.8(2) no
O1W Cs1 O2W 4_575 2_675 72.4(2) no
O1W Cs1 O11 3_655 3_655 85.6(2) no
O1W Cs1 O1W 3_655 4_575 158.4(2) no
O1W Cs1 O11 4_575 3_655 102.5(2) no
O2W Cs2 O11 1_556 . 114.3(2) no
O11 Cs2 O12 . 2_665 175.8(2) no
O11 Cs2 O11 . 3_655 81.3(2) no
O11 Cs2 O12 . 4_565 94.9(2) no
O2W Cs2 O12 1_556 2_665 68.7(2) no
O2W Cs2 O11 1_556 3_655 114.3(2) no
O2W Cs2 O12 1_556 4_565 68.7(2) no
O11 Cs2 O12 3_655 2_665 94.9(2) no
O12 Cs2 O12 2_665 4_565 88.9(3) no
O11 Cs2 O12 3_655 4_565 175.8(2) no
O11 As1 O12 . . 109.3(4) no
O11 As1 O13 . . 112.3(4) no
O11 As1 C1 . . 111.5(4) no
O12 As1 O13 . . 103.1(4) no
O12 As1 C1 . . 107.3(4) no
O13 As1 C1 . . 112.8(4) no
Cs1 O1W Cs1 . 2_674 83.2(2) no
Cs1 O2W Cs2 . 1_554 169.7(4) no
Cs1 O2W Cs1 . 2_674 81.9(3) no
Cs1 O2W Cs2 2_674 1_554 87.8(3) no
Cs1 O11 Cs2 . . 91.7(2) no
Cs1 O11 As1 . . 131.1(4) no
Cs2 O11 As1 . . 111.9(4) no
Cs2 O12 As1 2_664 . 118.2(4) no
Cs1 O1W H12W 2_674 . 58(7) no
Cs1 O1W H12W . . 123(7) no
H11W O1W H12W . . 91(11) no
Cs1 O1W H11W . . 142(8) no
Cs1 O1W H11W 2_674 . 103(8) no
Cs1 O2W H21W . 3_655 59(8) no
Cs2 O2W H21W 1_554 . 124(7) no
Cs1 O2W H21W . . 59(8) no
H21W O2W H21W . 3_655 107(11) no
Cs2 O2W H21W 1_554 3_655 124(8) no
Cs1 O2W H21W 2_674 . 103(8) no
Cs1 O2W H21W 2_674 3_655 103(9) no
Cs2 O12 H12 2_664 . 121(11) no
As1 O12 H12 . . 101(10) no
C4 N4 H41 . . 103(10) no
C4 N4 H42 . . 119(8) no
H41 N4 H42 . . 122(13) no
C2 C1 C6 . . 119.3(11) no
As1 C1 C2 . . 119.3(8) no
As1 C1 C6 . . 121.3(8) no
C1 C2 C3 . . 120.1(11) no
C2 C3 C4 . . 121.9(11) no
N4 C4 C5 . . 118.3(10) no
N4 C4 C3 . . 123.6(10) no
C3 C4 C5 . . 118.2(11) no
C4 C5 C6 . . 119.9(11) no
C1 C6 C5 . . 120.5(10) no
C1 C2 H2 . . 120.00 no
C3 C2 H2 . . 120.00 no
C2 C3 H3 . . 119.00 no
C4 C3 H3 . . 119.00 no
C4 C5 H5 . . 120.00 no
C6 C5 H5 . . 120.00 no
C1 C6 H6 . . 120.00 no
C5 C6 H6 . . 120.00 no

loop_
_geom_bond_atom_site_label_1
_geom_bond_atom_site_label_2
_geom_bond_site_symmetry_2
_geom_bond_distance
_geom_bond_publ_flag
Cs1 O1W . 3.087(9) yes
Cs1 O2W . 3.286(13) yes
Cs1 O11 . 3.040(8) yes
Cs1 O1W 2_675 3.400(10) yes
Cs1 O2W 2_675 3.295(12) yes
Cs1 O1W 3_655 3.087(9) yes
Cs1 O11 3_655 3.040(8) yes
Cs1 O1W 4_575 3.400(10) yes
Cs2 O11 . 3.024(8) yes
Cs2 O2W 1_556 3.324(13) yes
Cs2 O12 2_665 2.961(9) yes
Cs2 O11 3_655 3.024(8) yes
Cs2 O12 4_565 2.961(9) yes
As1 O11 . 1.652(9) no
As1 O12 . 1.748(9) no
As1 O13 . 1.655(9) no
As1 C1 . 1.898(12) no
O1W H11W . 0.89(9) no
O1W H12W . 0.89(12) no
O2W H21W . 0.89(12) no
O2W H21W 3_655 0.89(12) no
O12 H12 . 0.88(5) no
N4 C4 . 1.388(16) no
N4 H41 . 0.83(14) no
N4 H42 . 0.91(14) no
C1 C2 . 1.385(15) no
C1 C6 . 1.415(15) no
C2 C3 . 1.363(17) no
C3 C4 . 1.398(16) no
C4 C5 . 1.417(17) no
C5 C6 . 1.372(18) no
C2 H2 . 0.9500 no
C3 H3 . 0.9500 no
C5 H5 . 0.9500 no
C6 H6 . 0.9500 no

loop_
_geom_hbond_atom_site_label_D
_geom_hbond_atom_site_label_H
_geom_hbond_atom_site_label_A
_geom_hbond_site_symmetry_A
_geom_hbond_distance_DH
_geom_hbond_distance_HA
_geom_hbond_distance_DA
_geom_hbond_angle_DHA
_geom_hbond_publ_flag
O1W H11W N4 6_664 0.89(9) 2.28(13) 2.952(13) 132(10) yes
O2W H21W O13 . 0.89(12) 2.16(12) 2.850(10) 134(12) yes
O12 H12 O13 4_565 0.88(5) 2.00(12) 2.567(13) 121(12) yes
N4 H41 O1W 7_645 0.83(14) 2.12(15) 2.928(15) 164(9) yes
N4 H42 O13 6_665 0.91(14) 2.20(14) 3.082(13) 166(15) yes

loop_
_geom_torsion_atom_site_label_1
_geom_torsion_atom_site_label_2
_geom_torsion_atom_site_label_3
_geom_torsion_atom_site_label_4
_geom_torsion_site_symmetry_1
_geom_torsion_site_symmetry_3
_geom_torsion_site_symmetry_4
_geom_torsion
_geom_torsion_publ_flag
O11 Cs1 O1W Cs1 . . 2_674 126.4(2) no
O1W Cs1 O11 Cs2 . . . 175.0(2) no
O1W Cs1 O11 As1 . . . -63.7(5) no
O2W Cs1 O11 Cs2 . . . -107.8(2) no
O2W Cs1 O11 As1 . . . 13.5(5) no
O1W Cs1 O11 Cs2 2_675 . . 15.3(3) no
O1W Cs1 O11 As1 2_675 . . 136.6(5) no
O2W Cs1 O11 As1 2_675 . . -146.6(5) no
O1W Cs1 O11 Cs2 3_655 . . -88.9(5) no
O1W Cs1 O11 As1 3_655 . . 32.4(9) no
O11 Cs1 O11 Cs2 3_655 . . -28.4(2) no
O11 Cs1 O11 As1 3_655 . . 93.0(5) no
O1W Cs1 O11 Cs2 4_575 . . 87.6(3) no
O1W Cs1 O11 As1 4_575 . . -151.1(6) no
O1W Cs1 O11 Cs2 . 3_655 . 88.9(5) no
O11 Cs1 O11 Cs2 . 3_655 . 28.4(2) no
O2W Cs2 O11 As1 1_556 . . 139.6(4) no
O11 Cs2 O11 Cs1 3_655 . . 28.5(2) no
O11 Cs2 O11 As1 3_655 . . -107.6(4) no
O12 Cs2 O11 Cs1 4_565 . . -153.2(2) no
O12 Cs2 O11 As1 4_565 . . 70.7(4) no
O11 Cs2 O11 Cs1 . 3_655 . -28.5(2) no
O12 As1 O11 Cs1 . . . -110.3(5) no
O12 As1 O11 Cs2 . . . 2.7(5) no
O13 As1 O11 Cs1 . . . 3.5(6) no
O13 As1 O11 Cs2 . . . 116.5(4) no
C1 As1 O11 Cs1 . . . 131.1(5) no
C1 As1 O11 Cs2 . . . -115.8(4) no
O11 As1 O12 Cs2 . . 2_664 98.9(5) no
O13 As1 O12 Cs2 . . 2_664 -20.8(5) no
C1 As1 O12 Cs2 . . 2_664 -140.0(5) no
O11 As1 C1 C2 . . . -4.7(10) no
O11 As1 C1 C6 . . . 178.4(8) no
O12 As1 C1 C2 . . . -124.4(8) no
O12 As1 C1 C6 . . . 58.7(9) no
O13 As1 C1 C2 . . . 122.7(8) no
O13 As1 C1 C6 . . . -54.2(9) no
As1 C1 C2 C3 . . . -177.4(9) no
C6 C1 C2 C3 . . . -0.5(16) no
As1 C1 C6 C5 . . . 176.9(9) no
C2 C1 C6 C5 . . . 0.0(16) no
C1 C2 C3 C4 . . . 2.2(18) no
C2 C3 C4 N4 . . . 178.1(11) no
C2 C3 C4 C5 . . . -3.4(18) no
N4 C4 C5 C6 . . . -178.5(11) no
C3 C4 C5 C6 . . . 2.9(18) no
C4 C5 C6 C1 . . . -1.2(18) no

_cod_database_fobs_code 2242029
